data_4024805
loop_
_publ_author_name
'Hongfeng Li'
'Jingyu Yang'
'Yuanhong Liu'
'Yanzhong Li'

_publ_section_title
;
Iron-Catalyzed Cascade Arene-Aldehyde Addition/Cyclizations for the
Highly Efficient Synthesis of Xanthenes and Its Analogous: Observation of a
C-C Bond Cleavage in Indole-Based Triarylmethanes
;
_journal_name_full 'Journal of Organic Chemistry'
_journal_page_first 6797
_journal_page_last 6801
_journal_paper_doi 10.1021/jo9012354
_journal_volume 74
_journal_year 2009
_chemical_formula_sum 'C22 H17 N O'
_chemical_formula_weight 311.37
_chemical_name_systematic
; 
 ? 
;
_space_group_IT_number 14
_symmetry_cell_setting monoclinic
_symmetry_space_group_name_Hall '-P 2yn'
_symmetry_space_group_name_H-M 'P 1 21/n 1'
_atom_sites_solution_hydrogens geom
_atom_sites_solution_primary direct
_atom_sites_solution_secondary difmap
_audit_creation_method SHELXL-97
_cell_angle_alpha 90.00
_cell_angle_beta 97.509(5)
_cell_angle_gamma 90.00
_cell_formula_units_Z 8
_cell_length_a 16.272(3)
_cell_length_b 10.2332(19)
_cell_length_c 20.054(4)
_cell_measurement_reflns_used 2352
_cell_measurement_temperature 293(2)
_cell_measurement_theta_max 43.176
_cell_measurement_theta_min 4.478
_cell_volume 3310.7(11)
_computing_cell_refinement 'Bruker SMART'
_computing_data_collection 'Bruker SMART'
_computing_data_reduction 'Bruker SHELXTL'
_computing_molecular_graphics 'Bruker SHELXTL'
_computing_publication_material 'Bruker SHELXTL'
_computing_structure_refinement 'SHELXL-97 (Sheldrick, 1997)'
_computing_structure_solution 'SHELXS-97 (Sheldrick, 1990)'
_diffrn_ambient_temperature 293(2)
_diffrn_measured_fraction_theta_full 0.998
_diffrn_measured_fraction_theta_max 0.998
_diffrn_measurement_device_type 'CCD area detector'
_diffrn_measurement_method 'phi and omega scans'
_diffrn_radiation_monochromator graphite
_diffrn_radiation_source 'fine-focus sealed tube'
_diffrn_radiation_type MoK\a
_diffrn_radiation_wavelength 0.71073
_diffrn_reflns_av_R_equivalents 0.1221
_diffrn_reflns_av_sigmaI/netI 0.1094
_diffrn_reflns_limit_h_max 15
_diffrn_reflns_limit_h_min -19
_diffrn_reflns_limit_k_max 11
_diffrn_reflns_limit_k_min -12
_diffrn_reflns_limit_l_max 24
_diffrn_reflns_limit_l_min -16
_diffrn_reflns_number 16890
_diffrn_reflns_theta_full 25.50
_diffrn_reflns_theta_max 25.50
_diffrn_reflns_theta_min 1.73
_exptl_absorpt_coefficient_mu 0.076
_exptl_absorpt_correction_T_max 1.0000
_exptl_absorpt_correction_T_min 0.7523
_exptl_absorpt_correction_type empirical
_exptl_absorpt_process_details sadabs
_exptl_crystal_colour colorless
_exptl_crystal_density_diffrn 1.249
_exptl_crystal_density_method 'not measured'
_exptl_crystal_description prismatic
_exptl_crystal_F_000 1312
_exptl_crystal_size_max 0.420
_exptl_crystal_size_mid 0.377
_exptl_crystal_size_min 0.261
_refine_diff_density_max 0.376
_refine_diff_density_min -0.268
_refine_diff_density_rms 0.080
_refine_ls_extinction_method none
_refine_ls_goodness_of_fit_ref 1.072
_refine_ls_hydrogen_treatment mixed
_refine_ls_matrix_type full
_refine_ls_number_parameters 443
_refine_ls_number_reflns 6172
_refine_ls_number_restraints 0
_refine_ls_restrained_S_all 1.072
_refine_ls_R_factor_all 0.1610
_refine_ls_R_factor_gt 0.1044
_refine_ls_shift/su_max 0.044
_refine_ls_shift/su_mean 0.003
_refine_ls_structure_factor_coef Fsqd
_refine_ls_weighting_details 'calc w=1/[\s^2^(Fo^2^)+(0.1749P)^2^+0.0000P] where P=(Fo^2^+2Fc^2^)/3'
_refine_ls_weighting_scheme calc
_refine_ls_wR_factor_gt 0.3077
_refine_ls_wR_factor_ref 0.3351
_reflns_number_gt 3092
_reflns_number_total 6172
_reflns_threshold_expression >2sigma(I)
_cod_data_source_file jo9012354_si_002.cif
_cod_data_source_block cd2943
_cod_depositor_comments
;
The following automatic conversions were performed:
'_symmetry_cell_setting' value 'Monoclinic' changed to 'monoclinic'
according to '/home/saulius/struct/CIF-dictionaries/cif_core.dic'
dictionary named 'cif_core.dic' version 2.4.1 from 2010-06-29.

Automatic conversion script
Id: cif_fix_enum 1527 2010-12-29 10:47:43Z saulius 
;
_cod_original_sg_symbol_H-M P2(1)/n
_cod_database_code 4024805

loop_
_symmetry_equiv_pos_as_xyz
'x, y, z'
'-x+1/2, y+1/2, -z+1/2'
'-x, -y, -z'
'x-1/2, -y-1/2, z-1/2'

loop_
_atom_site_label
_atom_site_type_symbol
_atom_site_fract_x
_atom_site_fract_y
_atom_site_fract_z
_atom_site_U_iso_or_equiv
_atom_site_adp_type
_atom_site_occupancy
_atom_site_symmetry_multiplicity
_atom_site_calc_flag
_atom_site_refinement_flags
_atom_site_disorder_assembly
_atom_site_disorder_group
N1 N 0.4705(3) 0.0432(4) 0.4035(2) 0.0682(12) Uani 1 1 d . . .
N2 N 0.6383(3) 0.2725(4) 0.3005(2) 0.0689(12) Uani 1 1 d . . .
O1 O 0.3038(3) 0.5779(4) 0.3248(2) 0.0944(12) Uani 1 1 d . . .
O2 O 0.7541(2) 0.4285(4) 0.03234(17) 0.0791(11) Uani 1 1 d . . .
C1 C 0.3477(3) 0.5215(6) 0.2784(3) 0.0730(14) Uani 1 1 d . . .
C2 C 0.3783(4) 0.6088(7) 0.2342(4) 0.096(2) Uani 1 1 d . . .
H2 H 0.3694 0.6982 0.2378 0.116 Uiso 1 1 calc R . .
C3 C 0.4214(4) 0.5612(10) 0.1862(4) 0.123(3) Uani 1 1 d . . .
H3 H 0.4418 0.6190 0.1566 0.147 Uiso 1 1 calc R . .
C4 C 0.4353(4) 0.4325(11) 0.1801(4) 0.136(3) Uani 1 1 d . . .
H4 H 0.4661 0.4020 0.1473 0.163 Uiso 1 1 calc R . .
C5 C 0.4028(4) 0.3444(7) 0.2238(3) 0.103(2) Uani 1 1 d . . .
H5 H 0.4112 0.2551 0.2190 0.123 Uiso 1 1 calc R . .
C6 C 0.3587(3) 0.3880(6) 0.2734(2) 0.0712(15) Uani 1 1 d . . .
C7 C 0.3253(3) 0.2916(5) 0.3215(2) 0.0640(13) Uani 1 1 d . . .
H7 H 0.2895 0.2300 0.2938 0.077 Uiso 1 1 calc R . .
C8 C 0.2713(3) 0.3627(5) 0.3649(2) 0.0646(13) Uani 1 1 d . . .
C9 C 0.2629(3) 0.4977(6) 0.3650(3) 0.0710(14) Uani 1 1 d . . .
C10 C 0.2114(4) 0.5619(7) 0.4044(3) 0.0898(19) Uani 1 1 d . . .
H10 H 0.2058 0.6523 0.4023 0.108 Uiso 1 1 calc R . .
C11 C 0.1688(4) 0.4899(9) 0.4463(4) 0.110(2) Uani 1 1 d . . .
H11 H 0.1359 0.5319 0.4743 0.132 Uiso 1 1 calc R . .
C12 C 0.1746(4) 0.3583(9) 0.4470(3) 0.110(2) Uani 1 1 d . . .
H12 H 0.1441 0.3099 0.4744 0.132 Uiso 1 1 calc R . .
C13 C 0.2257(4) 0.2948(7) 0.4073(3) 0.0877(17) Uani 1 1 d . . .
H13 H 0.2294 0.2041 0.4091 0.105 Uiso 1 1 calc R . .
C14 C 0.3939(3) 0.2124(4) 0.3605(2) 0.0562(12) Uani 1 1 d . . .
C15 C 0.3988(3) 0.0793(5) 0.3643(3) 0.0676(13) Uani 1 1 d . . .
C16 C 0.5142(3) 0.1530(4) 0.4258(2) 0.0540(11) Uani 1 1 d . . .
C17 C 0.4681(3) 0.2622(4) 0.3994(2) 0.0519(11) Uani 1 1 d . . .
C18 C 0.4991(3) 0.3869(4) 0.4159(2) 0.0594(12) Uani 1 1 d . . .
H18 H 0.4696 0.4610 0.4001 0.071 Uiso 1 1 calc R . .
C19 C 0.5742(3) 0.3981(5) 0.4562(2) 0.0674(13) Uani 1 1 d . . .
H19 H 0.5953 0.4809 0.4673 0.081 Uiso 1 1 calc R . .
C20 C 0.6194(3) 0.2884(5) 0.4807(2) 0.0666(13) Uani 1 1 d . . .
H20 H 0.6703 0.2993 0.5071 0.080 Uiso 1 1 calc R . .
C21 C 0.5900(3) 0.1655(5) 0.4663(2) 0.0633(13) Uani 1 1 d . . .
H21 H 0.6196 0.0923 0.4831 0.076 Uiso 1 1 calc R . .
C22 C 0.3413(4) -0.0254(5) 0.3330(4) 0.104(2) Uani 1 1 d . . .
H22A H 0.2849 0.0002 0.3351 0.156 Uiso 1 1 calc R . .
H22B H 0.3526 -0.1059 0.3570 0.156 Uiso 1 1 calc R . .
H22C H 0.3496 -0.0373 0.2869 0.156 Uiso 1 1 calc R . .
C23 C 0.8127(3) 0.3690(4) 0.0786(2) 0.0609(12) Uani 1 1 d . . .
C24 C 0.8733(3) 0.2993(5) 0.0520(3) 0.0731(14) Uani 1 1 d . . .
H24 H 0.8726 0.2939 0.0056 0.088 Uiso 1 1 calc R . .
C25 C 0.9341(3) 0.2384(5) 0.0938(4) 0.0783(16) Uani 1 1 d . . .
H25 H 0.9755 0.1925 0.0760 0.094 Uiso 1 1 calc R . .
C26 C 0.9343(3) 0.2448(5) 0.1622(3) 0.0809(16) Uani 1 1 d . . .
H26 H 0.9754 0.2025 0.1909 0.097 Uiso 1 1 calc R . .
C27 C 0.8730(3) 0.3147(5) 0.1883(3) 0.0754(15) Uani 1 1 d . . .
H27 H 0.8738 0.3190 0.2347 0.090 Uiso 1 1 calc R . .
C28 C 0.8097(3) 0.3790(4) 0.1469(2) 0.0562(11) Uani 1 1 d . . .
C29 C 0.7430(3) 0.4551(4) 0.1760(2) 0.0603(12) Uani 1 1 d . . .
H29 H 0.7710 0.5185 0.2078 0.072 Uiso 1 1 calc R . .
C30 C 0.6912(3) 0.5320(4) 0.1212(3) 0.0639(13) Uani 1 1 d . . .
C31 C 0.6338(4) 0.6236(5) 0.1363(4) 0.0976(19) Uani 1 1 d . . .
H31 H 0.6268 0.6375 0.1810 0.117 Uiso 1 1 calc R . .
C32 C 0.5870(5) 0.6942(7) 0.0873(5) 0.130(3) Uani 1 1 d . . .
H32 H 0.5503 0.7572 0.0990 0.156 Uiso 1 1 calc R . .
C33 C 0.5944(5) 0.6719(7) 0.0211(5) 0.122(3) Uani 1 1 d . . .
H33 H 0.5612 0.7177 -0.0123 0.147 Uiso 1 1 calc R . .
C34 C 0.6504(4) 0.5827(6) 0.0040(3) 0.0885(17) Uani 1 1 d . . .
H34 H 0.6559 0.5676 -0.0409 0.106 Uiso 1 1 calc R . .
C35 C 0.6988(3) 0.5153(5) 0.0541(3) 0.0660(13) Uani 1 1 d . . .
C36 C 0.6916(3) 0.3682(4) 0.2151(2) 0.0582(12) Uani 1 1 d . . .
C37 C 0.6894(3) 0.3715(5) 0.2832(2) 0.0648(13) Uani 1 1 d . . .
C38 C 0.6051(3) 0.2070(4) 0.2433(3) 0.0603(12) Uani 1 1 d . . .
C39 C 0.6378(3) 0.2643(4) 0.1887(2) 0.0578(11) Uani 1 1 d . . .
C40 C 0.6129(3) 0.2142(5) 0.1237(2) 0.0688(13) Uani 1 1 d . . .
H40 H 0.6333 0.2500 0.0865 0.083 Uiso 1 1 calc R . .
C41 C 0.5578(3) 0.1109(5) 0.1161(3) 0.0784(16) Uani 1 1 d . . .
H41 H 0.5405 0.0784 0.0733 0.094 Uiso 1 1 calc R . .
C42 C 0.5272(3) 0.0538(5) 0.1719(3) 0.0791(15) Uani 1 1 d . . .
H42 H 0.4908 -0.0165 0.1655 0.095 Uiso 1 1 calc R . .
C43 C 0.5506(3) 0.1013(5) 0.2356(3) 0.0718(14) Uani 1 1 d . . .
H43 H 0.5307 0.0639 0.2726 0.086 Uiso 1 1 calc R . .
C44 C 0.7336(4) 0.4573(6) 0.3364(3) 0.0877(17) Uani 1 1 d . . .
H44A H 0.7650 0.4044 0.3701 0.132 Uiso 1 1 calc R . .
H44B H 0.6938 0.5080 0.3567 0.132 Uiso 1 1 calc R . .
H44C H 0.7703 0.5148 0.3166 0.132 Uiso 1 1 calc R . .
H1 H 0.482(3) -0.035(5) 0.407(2) 0.066(15) Uiso 1 1 d . . .
H2A H 0.615(4) 0.251(6) 0.335(3) 0.11(2) Uiso 1 1 d . . .

loop_
_atom_site_aniso_label
_atom_site_aniso_U_11
_atom_site_aniso_U_22
_atom_site_aniso_U_33
_atom_site_aniso_U_23
_atom_site_aniso_U_13
_atom_site_aniso_U_12
N1 0.069(3) 0.051(3) 0.079(3) 0.003(2) -0.012(2) 0.004(2)
N2 0.070(3) 0.079(3) 0.057(3) 0.006(2) 0.010(2) 0.000(2)
O1 0.103(3) 0.077(3) 0.102(3) -0.017(2) 0.009(3) 0.004(2)
O2 0.082(2) 0.099(3) 0.053(2) 0.0005(19) -0.0019(18) 0.015(2)
C1 0.058(3) 0.087(4) 0.067(3) -0.002(3) -0.018(3) 0.009(3)
C2 0.069(4) 0.107(5) 0.104(5) 0.027(4) -0.024(4) -0.009(3)
C3 0.080(5) 0.187(9) 0.094(6) 0.054(6) -0.014(4) 0.028(5)
C4 0.104(5) 0.228(10) 0.076(5) 0.060(6) 0.019(4) 0.072(6)
C5 0.106(5) 0.142(6) 0.058(4) 0.018(4) 0.003(3) 0.065(4)
C6 0.059(3) 0.098(4) 0.051(3) 0.003(3) -0.017(2) 0.028(3)
C7 0.057(3) 0.071(3) 0.059(3) -0.011(2) -0.012(2) 0.011(2)
C8 0.055(3) 0.080(4) 0.054(3) -0.003(3) -0.012(2) 0.015(2)
C9 0.060(3) 0.086(4) 0.061(3) -0.017(3) -0.014(2) 0.015(3)
C10 0.078(4) 0.106(5) 0.078(4) -0.028(4) -0.017(3) 0.028(4)
C11 0.083(4) 0.162(7) 0.081(5) -0.024(5) -0.002(4) 0.047(5)
C12 0.085(4) 0.169(8) 0.075(4) 0.008(5) 0.009(3) 0.031(5)
C13 0.079(4) 0.110(5) 0.070(4) 0.007(4) -0.006(3) 0.019(3)
C14 0.052(2) 0.062(3) 0.051(3) -0.008(2) -0.006(2) 0.009(2)
C15 0.066(3) 0.060(3) 0.071(3) -0.004(2) -0.014(2) 0.005(2)
C16 0.054(2) 0.055(3) 0.051(3) 0.004(2) 0.001(2) 0.006(2)
C17 0.057(3) 0.052(2) 0.045(2) -0.002(2) 0.001(2) 0.010(2)
C18 0.065(3) 0.057(3) 0.053(3) 0.001(2) -0.007(2) 0.008(2)
C19 0.073(3) 0.061(3) 0.063(3) -0.005(2) -0.007(2) -0.002(2)
C20 0.059(3) 0.081(3) 0.055(3) -0.002(3) -0.010(2) -0.003(3)
C21 0.062(3) 0.065(3) 0.059(3) 0.011(2) -0.006(2) 0.010(2)
C22 0.098(4) 0.076(4) 0.126(6) -0.014(4) -0.026(4) -0.009(3)
C23 0.062(3) 0.060(3) 0.061(3) -0.004(2) 0.007(2) -0.006(2)
C24 0.066(3) 0.078(3) 0.078(4) -0.014(3) 0.018(3) -0.005(3)
C25 0.063(3) 0.060(3) 0.114(5) -0.007(3) 0.020(3) -0.002(2)
C26 0.073(4) 0.067(3) 0.098(5) 0.013(3) -0.007(3) 0.008(3)
C27 0.079(4) 0.076(3) 0.066(3) 0.005(3) -0.009(3) -0.004(3)
C28 0.054(3) 0.055(3) 0.059(3) 0.005(2) 0.003(2) -0.012(2)
C29 0.069(3) 0.058(3) 0.053(3) -0.009(2) 0.004(2) -0.010(2)
C30 0.066(3) 0.050(3) 0.076(4) -0.002(2) 0.012(3) -0.004(2)
C31 0.121(5) 0.068(4) 0.110(5) 0.005(4) 0.036(4) 0.019(4)
C32 0.136(6) 0.084(5) 0.177(9) 0.043(6) 0.051(6) 0.049(4)
C33 0.105(5) 0.112(6) 0.149(8) 0.053(6) 0.015(5) 0.024(4)
C34 0.087(4) 0.098(4) 0.077(4) 0.023(3) -0.001(3) 0.007(3)
C35 0.062(3) 0.066(3) 0.069(3) 0.002(3) 0.003(3) 0.001(2)
C36 0.054(3) 0.065(3) 0.054(3) -0.002(2) 0.002(2) -0.004(2)
C37 0.067(3) 0.076(3) 0.051(3) -0.005(2) 0.010(2) 0.002(3)
C38 0.053(3) 0.063(3) 0.065(3) 0.008(3) 0.007(2) 0.001(2)
C39 0.058(3) 0.059(3) 0.055(3) -0.001(2) 0.002(2) 0.004(2)
C40 0.079(3) 0.071(3) 0.054(3) 0.000(2) -0.003(2) -0.010(3)
C41 0.083(4) 0.069(3) 0.077(4) -0.010(3) -0.011(3) -0.006(3)
C42 0.073(3) 0.065(3) 0.098(5) 0.005(3) 0.005(3) -0.002(3)
C43 0.064(3) 0.064(3) 0.087(4) 0.017(3) 0.008(3) 0.006(2)
C44 0.095(4) 0.101(4) 0.068(4) -0.025(3) 0.011(3) -0.010(3)

loop_
_atom_type_symbol
_atom_type_description
_atom_type_scat_dispersion_real
_atom_type_scat_dispersion_imag
_atom_type_scat_source
C C 0.0033 0.0016 'International Tables Vol C Tables 4.2.6.8 and 6.1.1.4'
H H 0.0000 0.0000 'International Tables Vol C Tables 4.2.6.8 and 6.1.1.4'
N N 0.0061 0.0033 'International Tables Vol C Tables 4.2.6.8 and 6.1.1.4'
O O 0.0106 0.0060 'International Tables Vol C Tables 4.2.6.8 and 6.1.1.4'

loop_
_geom_angle_atom_site_label_1
_geom_angle_atom_site_label_2
_geom_angle_atom_site_label_3
_geom_angle
_geom_angle_site_symmetry_1
_geom_angle_site_symmetry_3
_geom_angle_publ_flag
C15 N1 C16 109.4(4) . . ?
C15 N1 H1 119(3) . . ?
C16 N1 H1 132(3) . . ?
C38 N2 C37 109.4(4) . . ?
C38 N2 H2A 112(4) . . ?
C37 N2 H2A 137(4) . . ?
C1 O1 C9 118.7(4) . . ?
C35 O2 C23 119.6(4) . . ?
O1 C1 C6 123.2(5) . . ?
O1 C1 C2 115.0(6) . . ?
C6 C1 C2 121.8(6) . . ?
C3 C2 C1 118.8(7) . . ?
C3 C2 H2 120.6 . . ?
C1 C2 H2 120.6 . . ?
C4 C3 C2 121.7(8) . . ?
C4 C3 H3 119.1 . . ?
C2 C3 H3 119.1 . . ?
C3 C4 C5 119.3(8) . . ?
C3 C4 H4 120.3 . . ?
C5 C4 H4 120.3 . . ?
C6 C5 C4 121.1(7) . . ?
C6 C5 H5 119.5 . . ?
C4 C5 H5 119.5 . . ?
C5 C6 C1 117.3(6) . . ?
C5 C6 C7 120.6(5) . . ?
C1 C6 C7 122.1(5) . . ?
C8 C7 C14 114.1(4) . . ?
C8 C7 C6 109.7(4) . . ?
C14 C7 C6 111.9(4) . . ?
C8 C7 H7 106.9 . . ?
C14 C7 H7 106.9 . . ?
C6 C7 H7 106.9 . . ?
C13 C8 C9 115.9(5) . . ?
C13 C8 C7 120.8(5) . . ?
C9 C8 C7 123.2(5) . . ?
O1 C9 C8 122.4(5) . . ?
O1 C9 C10 115.0(6) . . ?
C8 C9 C10 122.6(6) . . ?
C11 C10 C9 119.0(6) . . ?
C11 C10 H10 120.5 . . ?
C9 C10 H10 120.5 . . ?
C12 C11 C10 120.1(7) . . ?
C12 C11 H11 120.0 . . ?
C10 C11 H11 119.9 . . ?
C11 C12 C13 120.6(7) . . ?
C11 C12 H12 119.7 . . ?
C13 C12 H12 119.7 . . ?
C12 C13 C8 121.8(6) . . ?
C12 C13 H13 119.1 . . ?
C8 C13 H13 119.1 . . ?
C15 C14 C17 106.4(4) . . ?
C15 C14 C7 126.7(4) . . ?
C17 C14 C7 126.8(4) . . ?
C14 C15 N1 109.9(4) . . ?
C14 C15 C22 131.1(4) . . ?
N1 C15 C22 119.0(4) . . ?
N1 C16 C21 130.3(4) . . ?
N1 C16 C17 107.4(4) . . ?
C21 C16 C17 122.3(4) . . ?
C18 C17 C16 118.5(4) . . ?
C18 C17 C14 134.6(4) . . ?
C16 C17 C14 106.9(4) . . ?
C19 C18 C17 118.6(4) . . ?
C19 C18 H18 120.7 . . ?
C17 C18 H18 120.7 . . ?
C18 C19 C20 121.7(4) . . ?
C18 C19 H19 119.1 . . ?
C20 C19 H19 119.1 . . ?
C21 C20 C19 120.9(4) . . ?
C21 C20 H20 119.6 . . ?
C19 C20 H20 119.6 . . ?
C20 C21 C16 117.9(4) . . ?
C20 C21 H21 121.0 . . ?
C16 C21 H21 121.0 . . ?
C15 C22 H22A 109.5 . . ?
C15 C22 H22B 109.5 . . ?
H22A C22 H22B 109.5 . . ?
C15 C22 H22C 109.5 . . ?
H22A C22 H22C 109.5 . . ?
H22B C22 H22C 109.5 . . ?
C24 C23 C28 122.8(5) . . ?
C24 C23 O2 115.7(4) . . ?
C28 C23 O2 121.5(4) . . ?
C25 C24 C23 119.8(5) . . ?
C25 C24 H24 120.1 . . ?
C23 C24 H24 120.1 . . ?
C24 C25 C26 120.0(5) . . ?
C24 C25 H25 120.0 . . ?
C26 C25 H25 120.0 . . ?
C25 C26 C27 119.6(5) . . ?
C25 C26 H26 120.2 . . ?
C27 C26 H26 120.2 . . ?
C26 C27 C28 122.0(5) . . ?
C26 C27 H27 119.0 . . ?
C28 C27 H27 119.0 . . ?
C23 C28 C27 115.8(5) . . ?
C23 C28 C29 122.7(4) . . ?
C27 C28 C29 121.5(4) . . ?
C36 C29 C28 111.8(4) . . ?
C36 C29 C30 113.0(4) . . ?
C28 C29 C30 110.3(4) . . ?
C36 C29 H29 107.1 . . ?
C28 C29 H29 107.1 . . ?
C30 C29 H29 107.1 . . ?
C35 C30 C31 116.5(5) . . ?
C35 C30 C29 122.1(4) . . ?
C31 C30 C29 121.4(5) . . ?
C32 C31 C30 121.9(7) . . ?
C32 C31 H31 119.0 . . ?
C30 C31 H31 119.0 . . ?
C31 C32 C33 119.9(7) . . ?
C31 C32 H32 120.1 . . ?
C33 C32 H32 120.1 . . ?
C34 C33 C32 120.1(7) . . ?
C34 C33 H33 120.0 . . ?
C32 C33 H33 120.0 . . ?
C33 C34 C35 119.3(6) . . ?
C33 C34 H34 120.4 . . ?
C35 C34 H34 120.4 . . ?
O2 C35 C34 115.3(5) . . ?
O2 C35 C30 122.4(4) . . ?
C34 C35 C30 122.3(5) . . ?
C37 C36 C39 106.9(4) . . ?
C37 C36 C29 126.3(4) . . ?
C39 C36 C29 126.8(4) . . ?
C36 C37 N2 109.0(4) . . ?
C36 C37 C44 130.8(5) . . ?
N2 C37 C44 120.1(5) . . ?
N2 C38 C43 130.1(5) . . ?
N2 C38 C39 107.4(4) . . ?
C43 C38 C39 122.5(5) . . ?
C38 C39 C40 118.4(4) . . ?
C38 C39 C36 107.3(4) . . ?
C40 C39 C36 134.3(5) . . ?
C41 C40 C39 118.9(5) . . ?
C41 C40 H40 120.5 . . ?
C39 C40 H40 120.5 . . ?
C40 C41 C42 121.4(5) . . ?
C40 C41 H41 119.3 . . ?
C42 C41 H41 119.3 . . ?
C43 C42 C41 120.5(5) . . ?
C43 C42 H42 119.8 . . ?
C41 C42 H42 119.8 . . ?
C42 C43 C38 118.2(5) . . ?
C42 C43 H43 120.9 . . ?
C38 C43 H43 120.9 . . ?
C37 C44 H44A 109.5 . . ?
C37 C44 H44B 109.5 . . ?
H44A C44 H44B 109.5 . . ?
C37 C44 H44C 109.5 . . ?
H44A C44 H44C 109.5 . . ?
H44B C44 H44C 109.5 . . ?

loop_
_geom_bond_atom_site_label_1
_geom_bond_atom_site_label_2
_geom_bond_distance
_geom_bond_site_symmetry_2
_geom_bond_publ_flag
N1 C15 1.369(6) . ?
N1 C16 1.373(6) . ?
N1 H1 0.82(5) . ?
N2 C38 1.376(6) . ?
N2 C37 1.384(6) . ?
N2 H2A 0.86(6) . ?
O1 C1 1.374(7) . ?
O1 C9 1.380(7) . ?
O2 C35 1.375(6) . ?
O2 C23 1.382(6) . ?
C1 C6 1.383(7) . ?
C1 C2 1.395(8) . ?
C2 C3 1.354(10) . ?
C2 H2 0.9300 . ?
C3 C4 1.345(10) . ?
C3 H3 0.9300 . ?
C4 C5 1.408(10) . ?
C4 H4 0.9300 . ?
C5 C6 1.374(7) . ?
C5 H5 0.9300 . ?
C6 C7 1.529(7) . ?
C7 C8 1.502(7) . ?
C7 C14 1.512(6) . ?
C7 H7 0.9800 . ?
C8 C13 1.387(8) . ?
C8 C9 1.388(7) . ?
C9 C10 1.389(8) . ?
C10 C11 1.372(9) . ?
C10 H10 0.9300 . ?
C11 C12 1.350(10) . ?
C11 H11 0.9300 . ?
C12 C13 1.386(8) . ?
C12 H12 0.9300 . ?
C13 H13 0.9300 . ?
C14 C15 1.366(6) . ?
C14 C17 1.443(6) . ?
C15 C22 1.505(7) . ?
C16 C21 1.391(6) . ?
C16 C17 1.409(6) . ?
C17 C18 1.396(6) . ?
C18 C19 1.379(6) . ?
C18 H18 0.9300 . ?
C19 C20 1.396(6) . ?
C19 H19 0.9300 . ?
C20 C21 1.363(6) . ?
C20 H20 0.9300 . ?
C21 H21 0.9300 . ?
C22 H22A 0.9600 . ?
C22 H22B 0.9600 . ?
C22 H22C 0.9600 . ?
C23 C24 1.380(7) . ?
C23 C28 1.380(7) . ?
C24 C25 1.361(8) . ?
C24 H24 0.9300 . ?
C25 C26 1.373(8) . ?
C25 H25 0.9300 . ?
C26 C27 1.385(7) . ?
C26 H26 0.9300 . ?
C27 C28 1.400(6) . ?
C27 H27 0.9300 . ?
C28 C29 1.513(6) . ?
C29 C36 1.508(6) . ?
C29 C30 1.514(6) . ?
C29 H29 0.9800 . ?
C30 C35 1.379(7) . ?
C30 C31 1.385(7) . ?
C31 C32 1.367(9) . ?
C31 H31 0.9300 . ?
C32 C33 1.367(11) . ?
C32 H32 0.9300 . ?
C33 C34 1.366(9) . ?
C33 H33 0.9300 . ?
C34 C35 1.377(7) . ?
C34 H34 0.9300 . ?
C36 C37 1.372(6) . ?
C36 C39 1.434(6) . ?
C37 C44 1.491(7) . ?
C38 C43 1.394(6) . ?
C38 C39 1.405(6) . ?
C39 C40 1.410(6) . ?
C40 C41 1.381(7) . ?
C40 H40 0.9300 . ?
C41 C42 1.410(8) . ?
C41 H41 0.9300 . ?
C42 C43 1.373(8) . ?
C42 H42 0.9300 . ?
C43 H43 0.9300 . ?
C44 H44A 0.9600 . ?
C44 H44B 0.9600 . ?
C44 H44C 0.9600 . ?

loop_
_geom_torsion_atom_site_label_1
_geom_torsion_atom_site_label_2
_geom_torsion_atom_site_label_3
_geom_torsion_atom_site_label_4
_geom_torsion
_geom_torsion_site_symmetry_1
_geom_torsion_site_symmetry_2
_geom_torsion_site_symmetry_3
_geom_torsion_site_symmetry_4
_geom_torsion_publ_flag
C9 O1 C1 C6 -5.4(7) . . . . ?
C9 O1 C1 C2 172.2(4) . . . . ?
O1 C1 C2 C3 -179.1(5) . . . . ?
C6 C1 C2 C3 -1.3(8) . . . . ?
C1 C2 C3 C4 -0.1(10) . . . . ?
C2 C3 C4 C5 1.5(11) . . . . ?
C3 C4 C5 C6 -1.5(10) . . . . ?
C4 C5 C6 C1 0.1(8) . . . . ?
C4 C5 C6 C7 -178.7(5) . . . . ?
O1 C1 C6 C5 178.8(5) . . . . ?
C2 C1 C6 C5 1.3(7) . . . . ?
O1 C1 C6 C7 -2.4(7) . . . . ?
C2 C1 C6 C7 -179.9(4) . . . . ?
C5 C6 C7 C8 -173.2(4) . . . . ?
C1 C6 C7 C8 8.0(6) . . . . ?
C5 C6 C7 C14 59.2(6) . . . . ?
C1 C6 C7 C14 -119.6(5) . . . . ?
C14 C7 C8 C13 -61.3(6) . . . . ?
C6 C7 C8 C13 172.3(4) . . . . ?
C14 C7 C8 C9 119.5(5) . . . . ?
C6 C7 C8 C9 -6.9(6) . . . . ?
C1 O1 C9 C8 6.6(7) . . . . ?
C1 O1 C9 C10 -172.0(4) . . . . ?
C13 C8 C9 O1 -179.2(4) . . . . ?
C7 C8 C9 O1 0.1(7) . . . . ?
C13 C8 C9 C10 -0.7(7) . . . . ?
C7 C8 C9 C10 178.6(4) . . . . ?
O1 C9 C10 C11 -179.4(5) . . . . ?
C8 C9 C10 C11 1.9(8) . . . . ?
C9 C10 C11 C12 -2.7(9) . . . . ?
C10 C11 C12 C13 2.2(10) . . . . ?
C11 C12 C13 C8 -1.0(9) . . . . ?
C9 C8 C13 C12 0.2(7) . . . . ?
C7 C8 C13 C12 -179.1(5) . . . . ?
C8 C7 C14 C15 109.3(6) . . . . ?
C6 C7 C14 C15 -125.5(5) . . . . ?
C8 C7 C14 C17 -72.7(6) . . . . ?
C6 C7 C14 C17 52.5(6) . . . . ?
C17 C14 C15 N1 0.7(6) . . . . ?
C7 C14 C15 N1 179.1(5) . . . . ?
C17 C14 C15 C22 -178.4(6) . . . . ?
C7 C14 C15 C22 0.0(10) . . . . ?
C16 N1 C15 C14 -0.4(6) . . . . ?
C16 N1 C15 C22 178.8(5) . . . . ?
C15 N1 C16 C21 -179.8(5) . . . . ?
C15 N1 C16 C17 -0.1(6) . . . . ?
N1 C16 C17 C18 178.9(4) . . . . ?
C21 C16 C17 C18 -1.4(7) . . . . ?
N1 C16 C17 C14 0.5(5) . . . . ?
C21 C16 C17 C14 -179.8(4) . . . . ?
C15 C14 C17 C18 -178.7(5) . . . . ?
C7 C14 C17 C18 2.9(9) . . . . ?
C15 C14 C17 C16 -0.8(5) . . . . ?
C7 C14 C17 C16 -179.1(4) . . . . ?
C16 C17 C18 C19 1.3(7) . . . . ?
C14 C17 C18 C19 179.1(5) . . . . ?
C17 C18 C19 C20 -0.2(7) . . . . ?
C18 C19 C20 C21 -1.0(8) . . . . ?
C19 C20 C21 C16 0.9(7) . . . . ?
N1 C16 C21 C20 179.9(5) . . . . ?
C17 C16 C21 C20 0.3(7) . . . . ?
C35 O2 C23 C24 -170.5(4) . . . . ?
C35 O2 C23 C28 9.9(6) . . . . ?
C28 C23 C24 C25 -1.0(7) . . . . ?
O2 C23 C24 C25 179.4(4) . . . . ?
C23 C24 C25 C26 1.0(8) . . . . ?
C24 C25 C26 C27 -0.7(8) . . . . ?
C25 C26 C27 C28 0.4(8) . . . . ?
C24 C23 C28 C27 0.6(7) . . . . ?
O2 C23 C28 C27 -179.7(4) . . . . ?
C24 C23 C28 C29 -179.7(4) . . . . ?
O2 C23 C28 C29 -0.1(7) . . . . ?
C26 C27 C28 C23 -0.4(7) . . . . ?
C26 C27 C28 C29 180.0(4) . . . . ?
C23 C28 C29 C36 117.9(5) . . . . ?
C27 C28 C29 C36 -62.5(5) . . . . ?
C23 C28 C29 C30 -8.8(6) . . . . ?
C27 C28 C29 C30 170.9(4) . . . . ?
C36 C29 C30 C35 -117.0(5) . . . . ?
C28 C29 C30 C35 9.0(6) . . . . ?
C36 C29 C30 C31 63.2(6) . . . . ?
C28 C29 C30 C31 -170.8(4) . . . . ?
C35 C30 C31 C32 -0.1(9) . . . . ?
C29 C30 C31 C32 179.6(6) . . . . ?
C30 C31 C32 C33 2.2(12) . . . . ?
C31 C32 C33 C34 -2.3(13) . . . . ?
C32 C33 C34 C35 0.3(11) . . . . ?
C23 O2 C35 C34 171.5(4) . . . . ?
C23 O2 C35 C30 -9.6(7) . . . . ?
C33 C34 C35 O2 -179.3(5) . . . . ?
C33 C34 C35 C30 1.8(9) . . . . ?
C31 C30 C35 O2 179.4(4) . . . . ?
C29 C30 C35 O2 -0.4(7) . . . . ?
C31 C30 C35 C34 -1.9(8) . . . . ?
C29 C30 C35 C34 178.3(5) . . . . ?
C28 C29 C36 C37 112.7(5) . . . . ?
C30 C29 C36 C37 -122.1(5) . . . . ?
C28 C29 C36 C39 -65.2(6) . . . . ?
C30 C29 C36 C39 59.9(6) . . . . ?
C39 C36 C37 N2 1.3(5) . . . . ?
C29 C36 C37 N2 -177.0(4) . . . . ?
C39 C36 C37 C44 179.1(5) . . . . ?
C29 C36 C37 C44 0.8(9) . . . . ?
C38 N2 C37 C36 -1.7(5) . . . . ?
C38 N2 C37 C44 -179.7(4) . . . . ?
C37 N2 C38 C43 -179.9(5) . . . . ?
C37 N2 C38 C39 1.4(5) . . . . ?
N2 C38 C39 C40 -179.9(4) . . . . ?
C43 C38 C39 C40 1.3(7) . . . . ?
N2 C38 C39 C36 -0.5(5) . . . . ?
C43 C38 C39 C36 -179.4(4) . . . . ?
C37 C36 C39 C38 -0.5(5) . . . . ?
C29 C36 C39 C38 177.8(4) . . . . ?
C37 C36 C39 C40 178.7(5) . . . . ?
C29 C36 C39 C40 -3.0(8) . . . . ?
C38 C39 C40 C41 -0.1(7) . . . . ?
C36 C39 C40 C41 -179.2(5) . . . . ?
C39 C40 C41 C42 -1.0(8) . . . . ?
C40 C41 C42 C43 1.0(8) . . . . ?
C41 C42 C43 C38 0.1(7) . . . . ?
N2 C38 C43 C42 -179.8(5) . . . . ?
C39 C38 C43 C42 -1.3(7) . . . . ?
